data_1552480
loop_
_publ_author_name
'Sharif, Muhammad'
'Razzaq, Rauf'
'Jackstell, Ralf'
'Spannenberg, Anke'

_publ_section_title
;
 4-Amino-5-{[cyclohexyl(methyl)amino]methyl}isophthalonitrile
;
_journal_coeditor_code SJ4209
_journal_issue 10
_journal_name_full IUCrData
_journal_page_first x191369
_journal_paper_doi 10.1107/S2414314619013695
_journal_volume 4
_journal_year 2019
_chemical_formula_iupac 'C16 H20 N4'
_chemical_formula_moiety 'C16 H20 N4'
_chemical_formula_sum 'C16 H20 N4'
_chemical_formula_weight 268.36
_chemical_name_systematic
;
4-Amino-5-{[cyclohexyl(methyl)amino]methyl}isophthalonitrile
;
_space_group_crystal_system triclinic
_space_group_IT_number 2
_space_group_name_Hall '-P 1'
_space_group_name_H-M_alt 'P -1'
_symmetry_space_group_name_Hall '-P 1'
_symmetry_space_group_name_H-M 'P -1'
_atom_sites_solution_hydrogens mixed
_audit_creation_method SHELXL-2014/7
_cell_angle_alpha 69.599(3)
_cell_angle_beta 77.168(4)
_cell_angle_gamma 81.042(4)
_cell_formula_units_Z 4
_cell_length_a 8.7319(4)
_cell_length_b 11.3091(5)
_cell_length_c 16.1220(7)
_cell_measurement_reflns_used 508
_cell_measurement_temperature 150(2)
_cell_measurement_theta_max 29.59
_cell_measurement_theta_min 1.89
_cell_volume 1449.57(12)
_computing_cell_refinement
;
X-AREA (Stoe & Cie, 2005)
;
_computing_data_collection
;
X-AREA (Stoe & Cie, 2005)
;
_computing_data_reduction
;
X-AREA (Stoe & Cie, 2005)
;
_computing_molecular_graphics
;
XP in SHELXTL (Sheldrick, 2008) and Mercury (Macrae <i>et al.</i>,
2008)
;
_computing_publication_material
;
publCIF (Westrip, 2010)
;
_computing_structure_refinement
;
SHELXL2014 (Sheldrick, 2015)
;
_computing_structure_solution
;
SHELXS97 (Sheldrick, 2008)
;
_diffrn_ambient_temperature 150(2)
_diffrn_measured_fraction_theta_full 0.999
_diffrn_measured_fraction_theta_max 0.990
_diffrn_measurement_device_type 'Stoe IPDS II'
_diffrn_measurement_method \w
_diffrn_radiation_monochromator graphite
_diffrn_radiation_source 'fine-focus sealed tube'
_diffrn_radiation_type MoK\a
_diffrn_radiation_wavelength 0.71073
_diffrn_reflns_av_R_equivalents 0.0368
_diffrn_reflns_av_unetI/netI 0.0495
_diffrn_reflns_limit_h_max 11
_diffrn_reflns_limit_h_min -11
_diffrn_reflns_limit_k_max 15
_diffrn_reflns_limit_k_min -15
_diffrn_reflns_limit_l_max 22
_diffrn_reflns_limit_l_min -22
_diffrn_reflns_number 27082
_diffrn_reflns_theta_full 25.242
_diffrn_reflns_theta_max 29.238
_diffrn_reflns_theta_min 1.928
_exptl_absorpt_coefficient_mu 0.076
_exptl_absorpt_correction_type none
_exptl_crystal_colour colourless
_exptl_crystal_density_diffrn 1.230
_exptl_crystal_description prism
_exptl_crystal_F_000 576
_exptl_crystal_size_max 0.500
_exptl_crystal_size_mid 0.440
_exptl_crystal_size_min 0.260
_refine_diff_density_max 0.323
_refine_diff_density_min -0.222
_refine_ls_extinction_method none
_refine_ls_goodness_of_fit_ref 0.848
_refine_ls_hydrogen_treatment mixed
_refine_ls_matrix_type full
_refine_ls_number_parameters 379
_refine_ls_number_reflns 7789
_refine_ls_number_restraints 0
_refine_ls_restrained_S_all 0.848
_refine_ls_R_factor_all 0.0633
_refine_ls_R_factor_gt 0.0379
_refine_ls_shift/su_max 0.001
_refine_ls_shift/su_mean 0.000
_refine_ls_structure_factor_coef Fsqd
_refine_ls_weighting_details 'w=1/[\s^2^(Fo^2^)+(0.0546P)^2^] where P=(Fo^2^+2Fc^2^)/3'
_refine_ls_weighting_scheme calc
_refine_ls_wR_factor_gt 0.0868
_refine_ls_wR_factor_ref 0.0914
_reflns_number_gt 5101
_reflns_number_total 7789
_reflns_threshold_expression 'I > 2\s(I)'
_cod_data_source_file sj4209sup1.cif
_cod_data_source_block I
_cod_database_code 1552480
_shelx_space_group_comment
;
The symmetry employed for this shelxl refinement is uniquely defined
by the following loop, which should always be used as a source of
symmetry information in preference to the above space-group names.
They are only intended as comments.
;
_shelx_estimated_absorpt_t_min 0.963
_shelx_estimated_absorpt_t_max 0.981

loop_
_space_group_symop_operation_xyz
'x, y, z'
'-x, -y, -z'

loop_
_atom_site_type_symbol
_atom_site_label
_atom_site_fract_x
_atom_site_fract_y
_atom_site_fract_z
_atom_site_U_iso_or_equiv
_atom_site_adp_type
_atom_site_calc_flag
_atom_site_occupancy
C C1 -0.01262(12) 1.01919(10) 0.24558(7) 0.0222(2) Uani d 1
H H1A 0.0827 1.0552 0.2036 0.027 Uiso calc 1
H H1B -0.0509 1.0712 0.2856 0.027 Uiso calc 1
C C2 -0.13801(12) 1.02839(10) 0.19187(7) 0.0208(2) Uani d 1
C C3 -0.11999(12) 0.95410(10) 0.13430(7) 0.0213(2) Uani d 1
C C4 -0.23642(12) 0.97527(11) 0.08020(7) 0.0236(2) Uani d 1
C C5 -0.36355(12) 1.06504(11) 0.08291(7) 0.0254(2) Uani d 1
H H5 -0.4393 1.0783 0.0457 0.030 Uiso calc 1
C C6 -0.37958(12) 1.13498(11) 0.13990(7) 0.0243(2) Uani d 1
C C7 -0.26577(12) 1.11506(11) 0.19415(7) 0.0225(2) Uani d 1
H H7 -0.2780 1.1632 0.2335 0.027 Uiso calc 1
C C8 -0.10479(12) 0.83245(11) 0.36453(7) 0.0263(2) Uani d 1
H H8A -0.1505 0.8852 0.4024 0.039 Uiso calc 1
H H8B -0.0713 0.7477 0.4024 0.039 Uiso calc 1
H H8C -0.1838 0.8259 0.3320 0.039 Uiso calc 1
C C9 -0.22145(13) 0.90380(11) 0.02018(7) 0.0266(2) Uani d 1
C C10 -0.50693(13) 1.23112(12) 0.14213(8) 0.0285(3) Uani d 1
C C11 0.16669(11) 0.87861(10) 0.34391(7) 0.0195(2) Uani d 1
H H11 0.1816 0.7876 0.3813 0.023 Uiso calc 1
C C12 0.14675(12) 0.95503(12) 0.40779(7) 0.0247(2) Uani d 1
H H12A 0.0489 0.9349 0.4529 0.030 Uiso calc 1
H H12B 0.1373 1.0466 0.3734 0.030 Uiso calc 1
C C13 0.28799(13) 0.92430(13) 0.45572(8) 0.0308(3) Uani d 1
H H13A 0.2760 0.9783 0.4941 0.037 Uiso calc 1
H H13B 0.2902 0.8348 0.4952 0.037 Uiso calc 1
C C14 0.44315(13) 0.94597(12) 0.38886(8) 0.0289(3) Uani d 1
H H14A 0.4474 1.0376 0.3552 0.035 Uiso calc 1
H H14B 0.5322 0.9178 0.4220 0.035 Uiso calc 1
C C15 0.45983(12) 0.87413(11) 0.32331(8) 0.0263(2) Uani d 1
H H15A 0.4685 0.7820 0.3562 0.032 Uiso calc 1
H H15B 0.5576 0.8947 0.2782 0.032 Uiso calc 1
C C16 0.31880(12) 0.90780(12) 0.27543(7) 0.0262(2) Uani d 1
H H16A 0.3136 0.9989 0.2395 0.031 Uiso calc 1
H H16B 0.3315 0.8585 0.2338 0.031 Uiso calc 1
C C17 -0.01014(13) 0.52836(11) 0.24386(7) 0.0239(2) Uani d 1
H H17A 0.0779 0.5734 0.2000 0.029 Uiso calc 1
H H17B -0.0610 0.5811 0.2818 0.029 Uiso calc 1
C C18 -0.12872(12) 0.51462(10) 0.19315(7) 0.0219(2) Uani d 1
C C19 -0.08922(12) 0.43587(10) 0.13786(7) 0.0211(2) Uani d 1
C C20 -0.19522(12) 0.44230(11) 0.08108(7) 0.0223(2) Uani d 1
C C21 -0.33528(12) 0.51940(11) 0.08063(7) 0.0246(2) Uani d 1
H H21 -0.4036 0.5230 0.0413 0.030 Uiso calc 1
C C22 -0.37496(12) 0.59069(11) 0.13733(7) 0.0246(2) Uani d 1
C C23 -0.26946(13) 0.58799(11) 0.19267(7) 0.0239(2) Uani d 1
H H23 -0.2966 0.6386 0.2309 0.029 Uiso calc 1
C C24 -0.06570(14) 0.34748(14) 0.37635(8) 0.0376(3) Uani d 1
H H24A -0.1018 0.4016 0.4142 0.056 Uiso calc 1
H H24B -0.0208 0.2654 0.4120 0.056 Uiso calc 1
H H24C -0.1551 0.3348 0.3537 0.056 Uiso calc 1
C C25 -0.15260(13) 0.36861(11) 0.02185(7) 0.0241(2) Uani d 1
C C26 -0.52121(14) 0.66902(12) 0.13769(8) 0.0304(3) Uani d 1
C C27 0.20241(12) 0.42067(10) 0.32479(7) 0.0214(2) Uani d 1
H H27 0.2718 0.4642 0.2670 0.026 Uiso calc 1
C C28 0.18887(14) 0.50117(12) 0.38536(8) 0.0284(2) Uani d 1
H H28A 0.1232 0.4607 0.4444 0.034 Uiso calc 1
H H28B 0.1365 0.5858 0.3577 0.034 Uiso calc 1
C C29 0.35188(15) 0.51571(12) 0.39894(9) 0.0331(3) Uani d 1
H H29A 0.4128 0.5652 0.3408 0.040 Uiso calc 1
H H29B 0.3400 0.5633 0.4415 0.040 Uiso calc 1
C C30 0.44236(15) 0.38784(13) 0.43528(9) 0.0363(3) Uani d 1
H H30A 0.5502 0.4009 0.4383 0.044 Uiso calc 1
H H30B 0.3891 0.3429 0.4970 0.044 Uiso calc 1
C C31 0.45189(14) 0.30724(13) 0.37569(9) 0.0342(3) Uani d 1
H H31A 0.5053 0.2229 0.4027 0.041 Uiso calc 1
H H31B 0.5153 0.3477 0.3159 0.041 Uiso calc 1
C C32 0.28789(13) 0.29169(11) 0.36465(8) 0.0271(2) Uani d 1
H H32A 0.2970 0.2406 0.3246 0.033 Uiso calc 1
H H32B 0.2265 0.2463 0.4239 0.033 Uiso calc 1
N N1 0.03069(10) 0.88957(8) 0.30035(6) 0.02006(18) Uani d 1
N N2 0.00398(11) 0.86860(10) 0.13082(7) 0.0268(2) Uani d 1
N N3 -0.20948(13) 0.84663(11) -0.02760(7) 0.0370(3) Uani d 1
N N4 -0.60595(12) 1.30916(12) 0.14443(8) 0.0395(3) Uani d 1
N N5 0.05375(10) 0.40784(9) 0.30093(6) 0.02239(19) Uani d 1
N N6 0.04566(11) 0.36081(10) 0.13743(7) 0.0273(2) Uani d 1
N N7 -0.11321(12) 0.30789(10) -0.02396(7) 0.0317(2) Uani d 1
N N8 -0.63810(13) 0.72932(12) 0.13812(8) 0.0451(3) Uani d 1
H H2A 0.0688(16) 0.8538(13) 0.1710(10) 0.037(4) Uiso d 1
H H2B 0.0211(16) 0.8229(14) 0.0941(10) 0.037(4) Uiso d 1
H H6A 0.1067(17) 0.3564(14) 0.1746(10) 0.037(4) Uiso d 1
H H6B 0.0743(15) 0.3178(13) 0.0990(9) 0.031(4) Uiso d 1

loop_
_atom_site_aniso_label
_atom_site_aniso_U_11
_atom_site_aniso_U_22
_atom_site_aniso_U_33
_atom_site_aniso_U_12
_atom_site_aniso_U_13
_atom_site_aniso_U_23
C1 0.0239(5) 0.0222(6) 0.0228(5) -0.0015(4) -0.0081(4) -0.0080(4)
C2 0.0213(5) 0.0223(5) 0.0184(5) -0.0028(4) -0.0047(4) -0.0052(4)
C3 0.0220(5) 0.0226(6) 0.0184(5) -0.0049(4) -0.0024(4) -0.0049(4)
C4 0.0249(5) 0.0270(6) 0.0193(5) -0.0066(4) -0.0042(4) -0.0062(4)
C5 0.0228(5) 0.0308(6) 0.0215(5) -0.0053(4) -0.0075(4) -0.0038(5)
C6 0.0201(5) 0.0265(6) 0.0229(5) -0.0018(4) -0.0039(4) -0.0039(4)
C7 0.0229(5) 0.0239(6) 0.0195(5) -0.0035(4) -0.0028(4) -0.0058(4)
C8 0.0220(5) 0.0297(6) 0.0255(5) -0.0042(4) -0.0050(4) -0.0056(5)
C9 0.0274(5) 0.0304(6) 0.0222(5) -0.0070(5) -0.0069(4) -0.0053(5)
C10 0.0234(5) 0.0353(7) 0.0271(6) -0.0030(5) -0.0077(4) -0.0086(5)
C11 0.0187(5) 0.0195(5) 0.0215(5) 0.0002(4) -0.0061(4) -0.0073(4)
C12 0.0214(5) 0.0314(6) 0.0253(5) 0.0009(4) -0.0061(4) -0.0146(5)
C13 0.0284(6) 0.0421(7) 0.0284(6) -0.0011(5) -0.0103(5) -0.0171(5)
C14 0.0230(5) 0.0301(6) 0.0375(6) -0.0023(5) -0.0126(5) -0.0113(5)
C15 0.0186(5) 0.0262(6) 0.0330(6) -0.0003(4) -0.0048(4) -0.0090(5)
C16 0.0202(5) 0.0353(7) 0.0251(5) -0.0018(4) -0.0017(4) -0.0139(5)
C17 0.0256(5) 0.0235(6) 0.0252(5) -0.0007(4) -0.0100(4) -0.0085(4)
C18 0.0235(5) 0.0225(6) 0.0202(5) -0.0024(4) -0.0064(4) -0.0058(4)
C19 0.0220(5) 0.0212(5) 0.0195(5) -0.0036(4) -0.0037(4) -0.0050(4)
C20 0.0256(5) 0.0227(6) 0.0199(5) -0.0045(4) -0.0043(4) -0.0072(4)
C21 0.0244(5) 0.0270(6) 0.0240(5) -0.0033(4) -0.0097(4) -0.0064(5)
C22 0.0229(5) 0.0254(6) 0.0251(5) 0.0008(4) -0.0078(4) -0.0066(5)
C23 0.0270(5) 0.0232(6) 0.0223(5) -0.0001(4) -0.0064(4) -0.0082(4)
C24 0.0301(6) 0.0475(8) 0.0292(6) -0.0124(6) -0.0064(5) -0.0006(6)
C25 0.0245(5) 0.0255(6) 0.0223(5) -0.0051(4) -0.0062(4) -0.0056(5)
C26 0.0314(6) 0.0335(7) 0.0313(6) 0.0032(5) -0.0134(5) -0.0146(5)
C27 0.0215(5) 0.0226(5) 0.0215(5) -0.0016(4) -0.0069(4) -0.0072(4)
C28 0.0309(6) 0.0284(6) 0.0315(6) 0.0034(5) -0.0126(5) -0.0151(5)
C29 0.0388(7) 0.0327(7) 0.0368(6) -0.0026(5) -0.0173(5) -0.0163(6)
C30 0.0362(6) 0.0405(8) 0.0409(7) 0.0015(5) -0.0227(6) -0.0163(6)
C31 0.0327(6) 0.0333(7) 0.0414(7) 0.0077(5) -0.0200(5) -0.0146(6)
C32 0.0323(6) 0.0232(6) 0.0287(6) 0.0011(5) -0.0136(5) -0.0084(5)
N1 0.0187(4) 0.0215(5) 0.0206(4) -0.0019(3) -0.0054(3) -0.0065(4)
N2 0.0279(5) 0.0298(5) 0.0276(5) 0.0026(4) -0.0090(4) -0.0153(4)
N3 0.0451(6) 0.0405(7) 0.0303(5) -0.0107(5) -0.0088(5) -0.0136(5)
N4 0.0289(5) 0.0463(7) 0.0464(7) 0.0073(5) -0.0152(5) -0.0182(6)
N5 0.0224(4) 0.0239(5) 0.0209(4) -0.0034(4) -0.0080(3) -0.0042(4)
N6 0.0256(5) 0.0316(6) 0.0294(5) 0.0038(4) -0.0096(4) -0.0154(5)
N7 0.0367(5) 0.0329(6) 0.0282(5) -0.0056(4) -0.0044(4) -0.0133(5)
N8 0.0387(6) 0.0550(8) 0.0541(7) 0.0177(6) -0.0243(5) -0.0326(6)

loop_
_atom_type_symbol
_atom_type_description
_atom_type_scat_dispersion_real
_atom_type_scat_dispersion_imag
_atom_type_scat_source
C C 0.0033 0.0016 'International Tables Vol C Tables 4.2.6.8 and 6.1.1.4'
H H 0.0000 0.0000 'International Tables Vol C Tables 4.2.6.8 and 6.1.1.4'
N N 0.0061 0.0033 'International Tables Vol C Tables 4.2.6.8 and 6.1.1.4'

loop_
_geom_angle_atom_site_label_1
_geom_angle_atom_site_label_2
_geom_angle_atom_site_label_3
_geom_angle
N1 C1 C2 113.66(9)
N1 C1 H1A 108.8
C2 C1 H1A 108.8
N1 C1 H1B 108.8
C2 C1 H1B 108.8
H1A C1 H1B 107.7
C7 C2 C3 119.48(9)
C7 C2 C1 119.49(10)
C3 C2 C1 120.90(9)
N2 C3 C4 121.56(10)
N2 C3 C2 120.66(9)
C4 C3 C2 117.77(9)
C5 C4 C3 121.53(10)
C5 C4 C9 118.89(10)
C3 C4 C9 119.57(10)
C6 C5 C4 119.72(10)
C6 C5 H5 120.1
C4 C5 H5 120.1
C5 C6 C7 119.55(10)
C5 C6 C10 120.99(10)
C7 C6 C10 119.41(10)
C2 C7 C6 121.94(10)
C2 C7 H7 119.0
C6 C7 H7 119.0
N1 C8 H8A 109.5
N1 C8 H8B 109.5
H8A C8 H8B 109.5
N1 C8 H8C 109.5
H8A C8 H8C 109.5
H8B C8 H8C 109.5
N3 C9 C4 179.90(15)
N4 C10 C6 178.36(13)
N1 C11 C16 111.93(8)
N1 C11 C12 115.86(8)
C16 C11 C12 109.60(9)
N1 C11 H11 106.3
C16 C11 H11 106.3
C12 C11 H11 106.3
C11 C12 C13 110.45(9)
C11 C12 H12A 109.6
C13 C12 H12A 109.6
C11 C12 H12B 109.6
C13 C12 H12B 109.6
H12A C12 H12B 108.1
C14 C13 C12 111.63(9)
C14 C13 H13A 109.3
C12 C13 H13A 109.3
C14 C13 H13B 109.3
C12 C13 H13B 109.3
H13A C13 H13B 108.0
C15 C14 C13 111.16(10)
C15 C14 H14A 109.4
C13 C14 H14A 109.4
C15 C14 H14B 109.4
C13 C14 H14B 109.4
H14A C14 H14B 108.0
C14 C15 C16 111.16(9)
C14 C15 H15A 109.4
C16 C15 H15A 109.4
C14 C15 H15B 109.4
C16 C15 H15B 109.4
H15A C15 H15B 108.0
C11 C16 C15 110.21(9)
C11 C16 H16A 109.6
C15 C16 H16A 109.6
C11 C16 H16B 109.6
C15 C16 H16B 109.6
H16A C16 H16B 108.1
N5 C17 C18 113.69(9)
N5 C17 H17A 108.8
C18 C17 H17A 108.8
N5 C17 H17B 108.8
C18 C17 H17B 108.8
H17A C17 H17B 107.7
C23 C18 C19 119.23(9)
C23 C18 C17 119.98(10)
C19 C18 C17 120.45(9)
N6 C19 C20 120.95(10)
N6 C19 C18 121.30(10)
C20 C19 C18 117.73(9)
C21 C20 C19 121.74(10)
C21 C20 C25 120.11(10)
C19 C20 C25 118.13(10)
C22 C21 C20 119.79(10)
C22 C21 H21 120.1
C20 C21 H21 120.1
C21 C22 C23 119.32(10)
C21 C22 C26 119.67(10)
C23 C22 C26 121.00(10)
C18 C23 C22 122.11(10)
C18 C23 H23 118.9
C22 C23 H23 118.9
N5 C24 H24A 109.5
N5 C24 H24B 109.5
H24A C24 H24B 109.5
N5 C24 H24C 109.5
H24A C24 H24C 109.5
H24B C24 H24C 109.5
N7 C25 C20 177.23(12)
N8 C26 C22 178.88(14)
N5 C27 C32 111.22(9)
N5 C27 C28 115.77(9)
C32 C27 C28 110.22(9)
N5 C27 H27 106.3
C32 C27 H27 106.3
C28 C27 H27 106.3
C27 C28 C29 110.63(9)
C27 C28 H28A 109.5
C29 C28 H28A 109.5
C27 C28 H28B 109.5
C29 C28 H28B 109.5
H28A C28 H28B 108.1
C30 C29 C28 111.73(10)
C30 C29 H29A 109.3
C28 C29 H29A 109.3
C30 C29 H29B 109.3
C28 C29 H29B 109.3
H29A C29 H29B 107.9
C31 C30 C29 111.03(10)
C31 C30 H30A 109.4
C29 C30 H30A 109.4
C31 C30 H30B 109.4
C29 C30 H30B 109.4
H30A C30 H30B 108.0
C30 C31 C32 110.99(10)
C30 C31 H31A 109.4
C32 C31 H31A 109.4
C30 C31 H31B 109.4
C32 C31 H31B 109.4
H31A C31 H31B 108.0
C27 C32 C31 110.27(10)
C27 C32 H32A 109.6
C31 C32 H32A 109.6
C27 C32 H32B 109.6
C31 C32 H32B 109.6
H32A C32 H32B 108.1
C8 N1 C1 111.26(8)
C8 N1 C11 112.12(8)
C1 N1 C11 113.63(8)
C3 N2 H2A 117.3(9)
C3 N2 H2B 123.1(9)
H2A N2 H2B 119.4(13)
C24 N5 C17 111.28(9)
C24 N5 C27 115.29(9)
C17 N5 C27 111.64(9)
C19 N6 H6A 119.0(9)
C19 N6 H6B 121.0(8)
H6A N6 H6B 120.0(12)

loop_
_geom_bond_atom_site_label_1
_geom_bond_atom_site_label_2
_geom_bond_distance
C1 N1 1.4644(14)
C1 C2 1.5107(14)
C1 H1A 0.9900
C1 H1B 0.9900
C2 C7 1.3686(15)
C2 C3 1.4248(15)
C3 N2 1.3397(14)
C3 C4 1.4226(14)
C4 C5 1.3868(16)
C4 C9 1.4363(16)
C5 C6 1.3801(16)
C5 H5 0.9500
C6 C7 1.4079(14)
C6 C10 1.4328(16)
C7 H7 0.9500
C8 N1 1.4546(14)
C8 H8A 0.9800
C8 H8B 0.9800
C8 H8C 0.9800
C9 N3 1.1457(15)
C10 N4 1.1397(15)
C11 N1 1.4774(12)
C11 C16 1.5241(14)
C11 C12 1.5271(15)
C11 H11 1.0000
C12 C13 1.5302(14)
C12 H12A 0.9900
C12 H12B 0.9900
C13 C14 1.5258(17)
C13 H13A 0.9900
C13 H13B 0.9900
C14 C15 1.5137(17)
C14 H14A 0.9900
C14 H14B 0.9900
C15 C16 1.5261(15)
C15 H15A 0.9900
C15 H15B 0.9900
C16 H16A 0.9900
C16 H16B 0.9900
C17 N5 1.4603(14)
C17 C18 1.5098(14)
C17 H17A 0.9900
C17 H17B 0.9900
C18 C23 1.3714(15)
C18 C19 1.4241(15)
C19 N6 1.3405(14)
C19 C20 1.4174(14)
C20 C21 1.3869(15)
C20 C25 1.4301(16)
C21 C22 1.3754(16)
C21 H21 0.9500
C22 C23 1.4082(15)
C22 C26 1.4365(15)
C23 H23 0.9500
C24 N5 1.4533(15)
C24 H24A 0.9800
C24 H24B 0.9800
C24 H24C 0.9800
C25 N7 1.1412(15)
C26 N8 1.1359(15)
C27 N5 1.4743(13)
C27 C32 1.5226(15)
C27 C28 1.5268(15)
C27 H27 1.0000
C28 C29 1.5289(16)
C28 H28A 0.9900
C28 H28B 0.9900
C29 C30 1.5224(18)
C29 H29A 0.9900
C29 H29B 0.9900
C30 C31 1.5205(18)
C30 H30A 0.9900
C30 H30B 0.9900
C31 C32 1.5255(16)
C31 H31A 0.9900
C31 H31B 0.9900
C32 H32A 0.9900
C32 H32B 0.9900
N2 H2A 0.909(15)
N2 H2B 0.889(15)
N6 H6A 0.871(15)
N6 H6B 0.887(14)

loop_
_geom_hbond_atom_site_label_D
_geom_hbond_atom_site_label_H
_geom_hbond_atom_site_label_A
_geom_hbond_site_symmetry_A
_geom_hbond_distance_DH
_geom_hbond_distance_HA
_geom_hbond_distance_DA
_geom_hbond_angle_DHA
N2 H2A N1 . 0.909(15) 2.205(15) 2.8867(14) 131.3(12)
N6 H6A N5 . 0.871(15) 2.242(15) 2.8824(14) 130.3(13)
N2 H2B N7 2_565 0.889(15) 2.122(15) 2.9894(15) 164.8(12)
N6 H6A N4 1_645 0.871(15) 2.457(14) 3.0268(14) 123.5(11)
N6 H6B N3 2_565 0.887(14) 2.526(15) 3.3780(17) 161.3(12)
C16 H16B N8 1_655 0.99 2.42 3.4095(18) 177

loop_
_geom_torsion_atom_site_label_1
_geom_torsion_atom_site_label_2
_geom_torsion_atom_site_label_3
_geom_torsion_atom_site_label_4
_geom_torsion
N1 C1 C2 C7 131.11(11)
N1 C1 C2 C3 -53.09(13)
C7 C2 C3 N2 -179.99(10)
C1 C2 C3 N2 4.21(16)
C7 C2 C3 C4 0.87(15)
C1 C2 C3 C4 -174.92(10)
N2 C3 C4 C5 -179.08(11)
C2 C3 C4 C5 0.04(15)
N2 C3 C4 C9 -0.09(16)
C2 C3 C4 C9 179.04(10)
C3 C4 C5 C6 -0.74(17)
C9 C4 C5 C6 -179.74(10)
C4 C5 C6 C7 0.53(17)
C4 C5 C6 C10 178.04(11)
C3 C2 C7 C6 -1.12(16)
C1 C2 C7 C6 174.74(10)
C5 C6 C7 C2 0.41(16)
C10 C6 C7 C2 -177.14(11)
N1 C11 C12 C13 173.93(9)
C16 C11 C12 C13 -58.25(12)
C11 C12 C13 C14 55.70(14)
C12 C13 C14 C15 -53.95(14)
C13 C14 C15 C16 55.06(13)
N1 C11 C16 C15 -170.51(9)
C12 C11 C16 C15 59.51(12)
C14 C15 C16 C11 -58.24(13)
N5 C17 C18 C23 132.38(11)
N5 C17 C18 C19 -54.33(14)
C23 C18 C19 N6 -178.74(11)
C17 C18 C19 N6 7.93(17)
C23 C18 C19 C20 3.15(16)
C17 C18 C19 C20 -170.19(10)
N6 C19 C20 C21 179.99(11)
C18 C19 C20 C21 -1.88(16)
N6 C19 C20 C25 -1.37(16)
C18 C19 C20 C25 176.76(10)
C19 C20 C21 C22 -0.93(17)
C25 C20 C21 C22 -179.54(11)
C20 C21 C22 C23 2.44(17)
C20 C21 C22 C26 -179.08(11)
C19 C18 C23 C22 -1.72(17)
C17 C18 C23 C22 171.65(10)
C21 C22 C23 C18 -1.13(17)
C26 C22 C23 C18 -179.59(11)
N5 C27 C28 C29 -175.50(9)
C32 C27 C28 C29 57.20(13)
C27 C28 C29 C30 -55.22(14)
C28 C29 C30 C31 54.35(15)
C29 C30 C31 C32 -55.62(15)
N5 C27 C32 C31 171.53(9)
C28 C27 C32 C31 -58.69(12)
C30 C31 C32 C27 58.03(14)
C2 C1 N1 C8 -59.53(11)
C2 C1 N1 C11 172.79(8)
C16 C11 N1 C8 165.75(9)
C12 C11 N1 C8 -67.60(12)
C16 C11 N1 C1 -67.01(11)
C12 C11 N1 C1 59.64(12)
C18 C17 N5 C24 -68.52(12)
C18 C17 N5 C27 161.11(9)
C32 C27 N5 C24 65.28(13)
C28 C27 N5 C24 -61.52(14)
C32 C27 N5 C17 -166.45(9)
C28 C27 N5 C17 66.75(12)

_cod_database_fobs_code 1552480
